data_7103964
loop_
_publ_author_name
'Wiacek, Robert J.'
'Macdonald, Charles L. B.'
'Jones, Jamie N.'
'Pietryga, Jeffrey M.'
'Cowley, Alan H.'

_publ_section_title
;
 The contrasting behaviour of bridged amido-cyclopentadienyl (constrained
 geometry) group 15 chlorides and cations derived therefrom
;
_journal_coden_ASTM CHCOFS
_journal_issue 3
_journal_name_full
;
 Chemical Communications (Cambridge, United Kingdom)
;
_journal_page_first 430
_journal_page_last 431
_journal_paper_doi 10.1039/b211591c
_journal_year 2003
_chemical_formula_moiety '[C15 H27 N P Si][Al Cl4]'
_chemical_formula_sum 'C13.33 H24 Al0.89 Cl3.56 N0.89 P0.89 Si0.89'
_chemical_formula_weight 399.30
_chemical_name_common '(CGC)phosphium aluminum tetrachloride'
_chemical_name_systematic
;
t-butyl(dimetyl(tetra-methylcyclopentadienyl)silyl)amido phosphium 
aluminum tetrachloride
;
_space_group_IT_number 29
_symmetry_cell_setting orthorhombic
_symmetry_space_group_name_Hall 'P 2c -2ac'
_symmetry_space_group_name_H-M 'P c a 21'
_atom_sites_solution_hydrogens geom
_atom_sites_solution_primary direct
_atom_sites_solution_secondary difmap
_audit_creation_method SHELXL-97
_cell_angle_alpha 90.00
_cell_angle_beta 90.00
_cell_angle_gamma 90.00
_cell_formula_units_Z 9
_cell_length_a 18.064(4)
_cell_length_b 8.3447(17)
_cell_length_c 30.103(6)
_cell_measurement_reflns_used all
_cell_measurement_temperature 153(2)
_cell_measurement_theta_max 27.45
_cell_measurement_theta_min 3.01
_cell_volume 4537.6(16)
_computing_cell_refinement Denzo-SMN
_computing_data_collection 'Collect software, Nonius B.V. 1998'
_computing_data_reduction Scalepack
_computing_molecular_graphics 'Ortep-3 for Windows (Farrugia, 1997)'
_computing_publication_material 'WinGX publication routines (Farrugia, 1999)'
_computing_structure_refinement 'SHELXL-97 (Sheldrick, 1997)'
_computing_structure_solution 'SHELXS-97 (Sheldrick, 1997)'
_diffrn_ambient_temperature 153(2)
_diffrn_measured_fraction_theta_full 0.981
_diffrn_measured_fraction_theta_max 0.981
_diffrn_measurement_device_type 'Nonius Kappa CCD'
_diffrn_measurement_method 'omega scans'
_diffrn_radiation_monochromator graphite
_diffrn_radiation_source 'fine-focus sealed tube'
_diffrn_radiation_type MoK\a
_diffrn_radiation_wavelength 0.71073
_diffrn_reflns_av_R_equivalents 0.0000
_diffrn_reflns_av_sigmaI/netI 0.0389
_diffrn_reflns_limit_h_max 23
_diffrn_reflns_limit_h_min -23
_diffrn_reflns_limit_k_max 10
_diffrn_reflns_limit_k_min -10
_diffrn_reflns_limit_l_max 38
_diffrn_reflns_limit_l_min -39
_diffrn_reflns_number 9381
_diffrn_reflns_theta_full 27.49
_diffrn_reflns_theta_max 27.49
_diffrn_reflns_theta_min 3.01
_exptl_absorpt_coefficient_mu 0.682
_exptl_absorpt_correction_T_max 0.8756
_exptl_absorpt_correction_T_min 0.8756
_exptl_absorpt_correction_type none
_exptl_crystal_colour orange-red
_exptl_crystal_density_diffrn 1.315
_exptl_crystal_density_method 'not measured'
_exptl_crystal_description prism
_exptl_crystal_F_000 1872
_exptl_crystal_size_max 0.20
_exptl_crystal_size_mid 0.20
_exptl_crystal_size_min 0.20
_refine_diff_density_max 2.448
_refine_diff_density_min -0.678
_refine_diff_density_rms 0.121
_refine_ls_abs_structure_details 'Flack H D (1983), Acta Cryst. A39, 876-881'
_refine_ls_abs_structure_Flack 0.52(13)
_refine_ls_extinction_method none
_refine_ls_goodness_of_fit_ref 1.082
_refine_ls_hydrogen_treatment mixed
_refine_ls_matrix_type full
_refine_ls_number_parameters 479
_refine_ls_number_reflns 9381
_refine_ls_number_restraints 91
_refine_ls_restrained_S_all 1.089
_refine_ls_R_factor_all 0.0862
_refine_ls_R_factor_gt 0.0767
_refine_ls_shift/su_max 0.611
_refine_ls_shift/su_mean 0.108
_refine_ls_structure_factor_coef Fsqd
_refine_ls_weighting_details 'calc w=1/[\s^2^(Fo^2^)+(0.1150P)^2^+9.5945P] where P=(Fo^2^+2Fc^2^)/3'
_refine_ls_weighting_scheme calc
_refine_ls_wR_factor_gt 0.1960
_refine_ls_wR_factor_ref 0.2060
_reflns_number_gt 8336
_reflns_number_total 9381
_reflns_threshold_expression >2sigma(I)
_cod_data_source_file b211591c.txt
_cod_data_source_block pca21
_cod_depositor_comments
;
The following automatic conversions were performed:
'_symmetry_cell_setting' value 'Orthorhombic' changed to 'orthorhombic'
according to '/home/saulius/struct/CIF-dictionaries/cif_core.dic'
dictionary named 'cif_core.dic' version 2.4.1 from 2010-06-29.

Automatic conversion script
Id: cif_fix_enum 1527 2010-12-29 10:47:43Z saulius 
;
_cod_original_sg_symbol_H-M Pca2(1)
_cod_database_code 7103964

loop_
_symmetry_equiv_pos_as_xyz
'x, y, z'
'-x, -y, z+1/2'
'x+1/2, -y, z'
'-x+1/2, y, z+1/2'

loop_
_atom_site_label
_atom_site_type_symbol
_atom_site_fract_x
_atom_site_fract_y
_atom_site_fract_z
_atom_site_U_iso_or_equiv
_atom_site_adp_type
_atom_site_occupancy
_atom_site_symmetry_multiplicity
_atom_site_calc_flag
_atom_site_refinement_flags
_atom_site_disorder_assembly
_atom_site_disorder_group
C10 C 0.6933(4) 0.0005(7) 0.3812(3) 0.039(2) Uani 1 1 d . . .
H10A H 0.6884 -0.0456 0.4110 0.059 Uiso 1 1 calc R . .
H10B H 0.6995 0.1168 0.3835 0.059 Uiso 1 1 calc R . .
H10C H 0.7366 -0.0460 0.3664 0.059 Uiso 1 1 calc R . .
C11 C 0.6028(4) -0.2547(8) 0.3291(3) 0.0442(17) Uani 1 1 d . . .
H11A H 0.6508 -0.2873 0.3169 0.066 Uiso 1 1 calc R . .
H11B H 0.5648 -0.2642 0.3061 0.066 Uiso 1 1 calc R . .
H11C H 0.5900 -0.3241 0.3542 0.066 Uiso 1 1 calc R . .
C26 C 0.1263(4) 1.7707(7) 0.0756(3) 0.0364(14) Uani 1 1 d . . .
H26A H 0.1408 1.8511 0.0977 0.055 Uiso 1 1 calc R . .
H26B H 0.0723 1.7711 0.0723 0.055 Uiso 1 1 calc R . .
H26C H 0.1494 1.7962 0.0470 0.055 Uiso 1 1 calc R . .
C30 C 0.1494(4) 1.2439(8) 0.0629(3) 0.0410(15) Uani 1 1 d . . .
H30A H 0.1912 1.2335 0.0835 0.062 Uiso 1 1 calc R . .
H30B H 0.1574 1.1737 0.0372 0.062 Uiso 1 1 calc R . .
H30C H 0.1035 1.2132 0.0780 0.062 Uiso 1 1 calc R . .
C31 C 0.0583(5) 1.4908(8) 0.0104(3) 0.0364(19) Uani 1 1 d . . .
H31A H 0.0144 1.4765 0.0291 0.055 Uiso 1 1 calc R . .
H31B H 0.0568 1.4140 -0.0143 0.055 Uiso 1 1 calc R . .
H31C H 0.0590 1.6001 -0.0015 0.055 Uiso 1 1 calc R . .
Cl10 Cl 0.3433(3) -0.2566(4) 0.3247(2) 0.0514(11) Uani 0.83 1 d PD . .
Cl15 Cl 0.3599(12) -0.2454(11) 0.3260(9) 0.035(4) Uani 0.17 1 d PDU . .
Cl16 Cl 0.4600(8) -0.5673(19) 0.3676(5) 0.019(3) Uiso 0.17 1 d PD . .
Cl17 Cl 0.2916(7) -0.632(2) 0.3152(8) 0.065(6) Uani 0.17 1 d PDU . .
Cl22 Cl 0.40376(15) 1.2464(2) 0.06385(9) 0.0384(5) Uani 0.78 1 d PD . .
Cl23 Cl 0.29220(14) 1.0263(3) 0.13508(7) 0.0567(5) Uani 1 1 d . . .
Cl25 Cl 0.4337(8) 0.8144(16) 0.0786(5) 0.186(14) Uani 0.22 1 d PDU . .
Cl26 Cl 0.4233(9) 1.2280(14) 0.0732(6) 0.211(17) Uani 0.22 1 d PDU . .
Cl27 Cl 0.2935(5) 0.996(2) 0.0189(3) 0.085(6) Uani 0.22 1 d PDU . .
C21 C 0.1523(3) 1.6015(7) 0.0913(2) 0.0315(12) Uani 1 1 d . . .
C22 C 0.1228(4) 1.5546(8) 0.1355(2) 0.0354(13) Uani 1 1 d . . .
C23 C 0.1802(5) 1.5201(9) 0.1650(3) 0.0381(16) Uani 1 1 d . . .
C24 C 0.2494(4) 1.5439(9) 0.1410(2) 0.0387(14) Uani 1 1 d . . .
C25 C 0.2346(3) 1.5885(7) 0.0973(2) 0.0332(12) Uani 1 1 d . . .
C27 C 0.0428(5) 1.5544(10) 0.1462(3) 0.0512(18) Uani 1 1 d . . .
H27A H 0.0327 1.6348 0.1691 0.077 Uiso 1 1 calc R . .
H27B H 0.0284 1.4483 0.1571 0.077 Uiso 1 1 calc R . .
H27C H 0.0143 1.5800 0.1194 0.077 Uiso 1 1 calc R . .
C28 C 0.1748(7) 1.4678(14) 0.2101(3) 0.064(2) Uani 1 1 d . . .
H28A H 0.2246 1.4573 0.2227 0.096 Uiso 1 1 calc R . .
H28B H 0.1496 1.3639 0.2112 0.096 Uiso 1 1 calc R . .
H28C H 0.1465 1.5465 0.2273 0.096 Uiso 1 1 calc R . .
C29 C 0.3254(5) 1.5091(9) 0.1593(3) 0.045(2) Uani 1 1 d . . .
H29A H 0.3214 1.4803 0.1908 0.067 Uiso 1 1 calc R . .
H29B H 0.3566 1.6044 0.1562 0.067 Uiso 1 1 calc R . .
H29C H 0.3476 1.4199 0.1428 0.067 Uiso 1 1 calc R . .
C32 C 0.2496(5) 1.4990(5) -0.0328(2) 0.0249(14) Uani 1 1 d . . .
C33 C 0.2061(5) 1.6340(9) -0.0563(3) 0.0470(18) Uani 1 1 d . . .
H33A H 0.2236 1.7382 -0.0456 0.071 Uiso 1 1 calc R . .
H33B H 0.1533 1.6227 -0.0496 0.071 Uiso 1 1 calc R . .
H33C H 0.2138 1.6266 -0.0884 0.071 Uiso 1 1 calc R . .
C34 C 0.2177(5) 1.3378(9) -0.0479(3) 0.055(2) Uani 1 1 d . . .
H34A H 0.2489 1.2507 -0.0366 0.082 Uiso 1 1 calc R . .
H34B H 0.2164 1.3338 -0.0804 0.082 Uiso 1 1 calc R . .
H34C H 0.1674 1.3258 -0.0362 0.082 Uiso 1 1 calc R . .
C35 C 0.3267(5) 1.5159(10) -0.0408(3) 0.044(2) Uani 1 1 d . . .
H35A H 0.3360 1.5138 -0.0729 0.067 Uiso 1 1 calc R . .
H35B H 0.3534 1.4274 -0.0266 0.067 Uiso 1 1 calc R . .
H35C H 0.3439 1.6180 -0.0285 0.067 Uiso 1 1 calc R . .
N2 N 0.2273(3) 1.5109(5) 0.0183(2) 0.0234(12) Uani 1 1 d . . .
Al2 Al 0.35914(10) 1.0140(2) 0.07785(8) 0.0279(4) Uani 1 1 d D . .
Si2 Si 0.14224(9) 1.4565(2) 0.04367(5) 0.0292(3) Uani 1 1 d . . .
P2 P 0.29244(8) 1.57128(18) 0.05194(5) 0.0303(3) Uani 1 1 d . . .
Cl20 Cl 0.44561(15) 0.8462(3) 0.08654(12) 0.0500(8) Uani 0.78 1 d PD . .
Cl21 Cl 0.29392(18) 0.9446(2) 0.02160(10) 0.0283(5) Uani 0.78 1 d PD . .
C1 C 0.5976(3) 0.1003(7) 0.3001(2) 0.0314(11) Uani 1 1 d . . .
C2 C 0.6273(4) 0.0564(9) 0.2557(2) 0.0387(14) Uani 1 1 d . . .
C3 C 0.5696(5) 0.0174(9) 0.2288(3) 0.0378(17) Uani 1 1 d . . .
C4 C 0.5004(4) 0.0352(10) 0.2507(2) 0.0389(14) Uani 1 1 d . . .
C5 C 0.5149(3) 0.0840(7) 0.29413(19) 0.0312(12) Uani 1 1 d . . .
C6 C 0.6210(4) 0.2709(8) 0.3163(2) 0.0371(14) Uani 1 1 d . . .
H6A H 0.6019 0.2889 0.3464 0.056 Uiso 1 1 calc R . .
H6B H 0.6006 0.3519 0.2962 0.056 Uiso 1 1 calc R . .
H6C H 0.6751 0.2789 0.3166 0.056 Uiso 1 1 calc R . .
C7 C 0.7085(4) 0.0508(12) 0.2453(3) 0.055(2) Uani 1 1 d . . .
H7A H 0.7310 -0.0412 0.2604 0.082 Uiso 1 1 calc R . .
H7B H 0.7321 0.1498 0.2556 0.082 Uiso 1 1 calc R . .
H7C H 0.7154 0.0400 0.2131 0.082 Uiso 1 1 calc R . .
C8 C 0.5761(6) -0.0279(13) 0.1797(3) 0.058(2) Uani 1 1 d . . .
H8A H 0.6284 -0.0429 0.1720 0.087 Uiso 1 1 calc R . .
H8B H 0.5551 0.0579 0.1614 0.087 Uiso 1 1 calc R . .
H8C H 0.5490 -0.1277 0.1743 0.087 Uiso 1 1 calc R . .
C9 C 0.4274(5) 0.0043(11) 0.2298(3) 0.052(3) Uani 1 1 d . . .
H9A H 0.4254 -0.1070 0.2195 0.079 Uiso 1 1 calc R . .
H9B H 0.4207 0.0768 0.2045 0.079 Uiso 1 1 calc R . .
H9C H 0.3881 0.0227 0.2516 0.079 Uiso 1 1 calc R . .
C12 C 0.5073(5) -0.0083(8) 0.4231(3) 0.0372(18) Uani 1 1 d . . .
C13 C 0.5412(4) 0.1313(9) 0.4481(2) 0.0425(16) Uani 1 1 d . . .
H13A H 0.5951 0.1300 0.4443 0.064 Uiso 1 1 calc R . .
H13B H 0.5292 0.1221 0.4798 0.064 Uiso 1 1 calc R . .
H13C H 0.5213 0.2321 0.4365 0.064 Uiso 1 1 calc R . .
C14 C 0.5324(5) -0.1708(9) 0.4399(3) 0.051(2) Uani 1 1 d . . .
H14A H 0.5861 -0.1807 0.4362 0.077 Uiso 1 1 calc R . .
H14B H 0.5075 -0.2554 0.4229 0.077 Uiso 1 1 calc R . .
H14C H 0.5198 -0.1812 0.4714 0.077 Uiso 1 1 calc R . .
C15 C 0.4175(6) -0.0013(8) 0.4308(3) 0.047(2) Uani 1 1 d . . .
H15A H 0.4065 -0.0191 0.4623 0.071 Uiso 1 1 calc R . .
H15B H 0.3936 -0.0847 0.4130 0.071 Uiso 1 1 calc R . .
H15C H 0.3988 0.1040 0.4218 0.071 Uiso 1 1 calc R . .
N1 N 0.5202(3) 0.0098(5) 0.3768(2) 0.0259(12) Uani 1 1 d . . .
Al1 Al 0.38990(11) -0.4905(2) 0.31444(8) 0.0300(5) Uani 1 1 d D . .
Si1 Si 0.60815(9) -0.0452(2) 0.34811(6) 0.0301(3) Uani 1 1 d . . .
P1 P 0.45692(8) 0.06645(18) 0.33960(6) 0.0317(3) Uani 1 1 d . . .
Cl11 Cl 0.4522(2) -0.5512(6) 0.37247(11) 0.0428(10) Uani 0.83 1 d PD . .
Cl12 Cl 0.30445(19) -0.6601(5) 0.30525(17) 0.0621(12) Uani 0.83 1 d PD . .
Cl13 Cl 0.45791(13) -0.4875(3) 0.25658(7) 0.0505(5) Uani 1 1 d . . .

loop_
_atom_site_aniso_label
_atom_site_aniso_U_11
_atom_site_aniso_U_22
_atom_site_aniso_U_33
_atom_site_aniso_U_23
_atom_site_aniso_U_13
_atom_site_aniso_U_12
C10 0.033(4) 0.036(4) 0.048(5) 0.005(2) -0.020(4) 0.000(2)
C11 0.045(4) 0.029(3) 0.058(5) -0.007(3) -0.005(3) -0.001(3)
C26 0.039(3) 0.026(3) 0.044(4) -0.001(3) -0.003(3) 0.001(2)
C30 0.040(3) 0.033(3) 0.050(4) 0.008(3) 0.005(3) 0.003(3)
C31 0.029(4) 0.048(4) 0.032(4) -0.003(2) -0.004(3) 0.004(2)
Cl10 0.049(2) 0.0452(16) 0.060(2) 0.0043(14) -0.0003(16) 0.0078(12)
Cl15 0.043(8) 0.028(5) 0.035(6) 0.004(4) -0.005(5) 0.009(4)
Cl17 0.070(10) 0.063(9) 0.061(8) 0.001(6) 0.005(6) -0.028(7)
Cl22 0.0422(11) 0.0303(9) 0.0428(12) -0.0015(9) -0.0037(9) -0.0117(9)
Cl23 0.0455(12) 0.0960(15) 0.0285(10) 0.0032(9) 0.0053(8) -0.0005(10)
Cl25 0.190(18) 0.24(2) 0.131(13) 0.151(14) 0.133(13) 0.209(18)
Cl26 0.174(18) 0.31(3) 0.146(17) -0.18(2) 0.110(15) -0.22(2)
Cl27 0.008(4) 0.244(18) 0.003(3) 0.015(6) -0.002(3) 0.022(7)
C21 0.029(3) 0.035(3) 0.031(3) 0.003(2) 0.005(2) 0.011(2)
C22 0.038(3) 0.039(3) 0.029(3) -0.005(3) 0.003(2) 0.004(3)
C23 0.036(4) 0.055(4) 0.024(3) -0.007(3) 0.000(3) 0.005(3)
C24 0.040(4) 0.042(3) 0.034(3) -0.007(3) -0.007(3) 0.007(3)
C25 0.032(3) 0.040(3) 0.027(3) -0.001(2) -0.002(2) -0.002(2)
C27 0.054(5) 0.051(4) 0.049(4) 0.010(4) 0.006(4) 0.006(4)
C28 0.069(6) 0.088(6) 0.035(4) -0.004(4) 0.003(4) 0.017(5)
C29 0.039(5) 0.056(5) 0.039(4) -0.008(3) -0.013(4) 0.001(3)
C32 0.041(4) 0.024(3) 0.010(3) 0.0008(15) 0.002(2) 0.003(2)
C33 0.061(5) 0.043(4) 0.037(4) 0.009(3) -0.011(3) -0.002(3)
C34 0.094(6) 0.038(4) 0.032(4) -0.010(3) 0.001(4) -0.002(4)
C35 0.038(4) 0.070(5) 0.025(3) 0.000(3) 0.013(3) 0.007(3)
N2 0.026(3) 0.026(2) 0.018(2) -0.0074(16) -0.001(2) 0.0062(16)
Al2 0.0222(10) 0.0344(9) 0.0270(10) -0.0032(7) -0.0021(8) -0.0013(6)
Si2 0.0240(8) 0.0387(8) 0.0249(8) -0.0011(8) -0.0021(6) 0.0008(7)
P2 0.0251(6) 0.0354(8) 0.0304(7) -0.0025(6) -0.0001(5) -0.0004(5)
Cl20 0.0348(12) 0.0502(13) 0.0650(17) -0.0141(13) -0.0244(12) 0.0130(11)
Cl21 0.0349(12) 0.0205(8) 0.0294(12) -0.0032(7) -0.0062(8) -0.0012(7)
C1 0.031(3) 0.035(3) 0.028(3) -0.001(2) -0.001(2) 0.004(2)
C2 0.032(3) 0.052(4) 0.033(3) -0.001(3) 0.005(2) -0.006(3)
C3 0.045(4) 0.047(4) 0.021(3) -0.002(2) -0.003(3) 0.000(3)
C4 0.031(3) 0.067(4) 0.019(3) 0.005(3) -0.008(2) 0.000(3)
C5 0.034(3) 0.032(3) 0.028(3) 0.005(2) 0.000(2) -0.003(2)
C6 0.036(3) 0.035(3) 0.040(3) -0.001(3) -0.002(3) -0.006(3)
C7 0.029(4) 0.092(6) 0.042(4) -0.006(4) 0.017(3) 0.000(4)
C8 0.056(5) 0.101(6) 0.016(3) -0.011(3) 0.001(3) -0.001(5)
C9 0.037(5) 0.095(8) 0.024(4) 0.011(3) -0.014(3) -0.012(3)
C12 0.036(4) 0.044(4) 0.031(4) -0.005(2) 0.009(3) 0.005(3)
C13 0.059(4) 0.044(4) 0.025(3) -0.008(3) 0.006(3) -0.004(3)
C14 0.070(5) 0.044(4) 0.040(4) 0.022(3) 0.015(4) 0.009(4)
C15 0.053(6) 0.044(4) 0.045(5) -0.003(3) 0.019(4) -0.001(3)
N1 0.028(3) 0.030(3) 0.020(3) -0.0036(16) 0.006(2) 0.0012(17)
Al1 0.0233(11) 0.0410(11) 0.0257(10) 0.0019(6) 0.0008(8) 0.0009(7)
Si1 0.0269(8) 0.0327(8) 0.0309(8) -0.0013(8) -0.0011(6) 0.0002(7)
P1 0.0280(7) 0.0358(8) 0.0313(7) 0.0033(6) -0.0005(5) 0.0005(6)
Cl11 0.0425(17) 0.0534(19) 0.0325(14) 0.0012(12) 0.0005(12) 0.0086(12)
Cl12 0.0422(13) 0.0574(16) 0.087(3) 0.0168(19) -0.0232(18) -0.0123(14)
Cl13 0.0362(10) 0.0925(15) 0.0229(8) -0.0005(7) 0.0033(7) 0.0090(8)

loop_
_atom_type_symbol
_atom_type_description
_atom_type_scat_dispersion_real
_atom_type_scat_dispersion_imag
_atom_type_scat_source
C C 0.0033 0.0016 'International Tables Vol C Tables 4.2.6.8 and 6.1.1.4'
H H 0.0000 0.0000 'International Tables Vol C Tables 4.2.6.8 and 6.1.1.4'
N N 0.0061 0.0033 'International Tables Vol C Tables 4.2.6.8 and 6.1.1.4'
Al Al 0.0645 0.0514 'International Tables Vol C Tables 4.2.6.8 and 6.1.1.4'
Si Si 0.0817 0.0704 'International Tables Vol C Tables 4.2.6.8 and 6.1.1.4'
P P 0.1023 0.0942 'International Tables Vol C Tables 4.2.6.8 and 6.1.1.4'
Cl Cl 0.1484 0.1585 'International Tables Vol C Tables 4.2.6.8 and 6.1.1.4'

loop_
_geom_angle_atom_site_label_1
_geom_angle_atom_site_label_2
_geom_angle_atom_site_label_3
_geom_angle
_geom_angle_site_symmetry_1
_geom_angle_site_symmetry_3
_geom_angle_publ_flag
Cl26 Cl22 Al2 82.5(9) . . ?
Cl22 Cl26 Al2 84.7(9) . . ?
C22 C21 C25 103.3(5) . . ?
C22 C21 C26 113.7(5) . . ?
C25 C21 C26 113.5(5) . . ?
C22 C21 Si2 118.5(5) . . ?
C25 C21 Si2 98.0(4) . . ?
C26 C21 Si2 108.8(4) . . ?
C23 C22 C21 111.0(6) . . ?
C23 C22 C27 125.9(7) . . ?
C21 C22 C27 123.0(6) . . ?
C22 C23 C28 128.2(9) . . ?
C22 C23 C24 107.0(7) . . ?
C28 C23 C24 124.8(8) . . ?
C25 C24 C23 109.9(6) . . ?
C25 C24 C29 124.8(7) . . ?
C23 C24 C29 125.0(7) . . ?
C24 C25 C21 108.7(5) . . ?
C24 C25 P2 127.5(5) . . ?
C21 C25 P2 120.8(4) . . ?
C35 C32 C34 114.0(6) . . ?
C35 C32 C33 110.5(6) . . ?
C34 C32 C33 108.3(7) . . ?
C35 C32 N2 113.9(6) . . ?
C34 C32 N2 104.1(5) . . ?
C33 C32 N2 105.5(5) . . ?
C32 N2 P2 115.8(5) . . ?
C32 N2 Si2 128.3(5) . . ?
P2 N2 Si2 115.8(4) . . ?
Cl23 Al2 Cl20 110.79(16) . . ?
Cl23 Al2 Cl26 109.0(5) . . ?
Cl20 Al2 Cl26 99.3(5) . . ?
Cl23 Al2 Cl25 112.9(3) . . ?
Cl20 Al2 Cl25 11.2(5) . . ?
Cl26 Al2 Cl25 108.1(4) . . ?
Cl23 Al2 Cl27 111.3(3) . . ?
Cl20 Al2 Cl27 117.7(4) . . ?
Cl26 Al2 Cl27 107.8(4) . . ?
Cl25 Al2 Cl27 107.6(4) . . ?
Cl23 Al2 Cl21 110.10(15) . . ?
Cl20 Al2 Cl21 108.95(13) . . ?
Cl26 Al2 Cl21 118.2(5) . . ?
Cl25 Al2 Cl21 98.3(5) . . ?
Cl27 Al2 Cl21 11.7(5) . . ?
Cl23 Al2 Cl22 109.44(14) . . ?
Cl20 Al2 Cl22 110.25(14) . . ?
Cl26 Al2 Cl22 12.8(5) . . ?
Cl25 Al2 Cl22 118.0(5) . . ?
Cl27 Al2 Cl22 96.3(4) . . ?
Cl21 Al2 Cl22 107.24(14) . . ?
N2 Si2 C31 116.0(3) . . ?
N2 Si2 C30 108.4(3) . . ?
C31 Si2 C30 111.9(3) . . ?
N2 Si2 C21 94.6(3) . . ?
C31 Si2 C21 113.2(3) . . ?
C30 Si2 C21 111.5(3) . . ?
N2 P2 C25 94.6(3) . . ?
C2 C1 C5 103.2(5) . . ?
C2 C1 C6 114.1(6) . . ?
C5 C1 C6 112.7(5) . . ?
C2 C1 Si1 119.4(5) . . ?
C5 C1 Si1 97.6(4) . . ?
C6 C1 Si1 108.5(4) . . ?
C3 C2 C1 108.5(6) . . ?
C3 C2 C7 128.2(7) . . ?
C1 C2 C7 123.2(6) . . ?
C2 C3 C4 111.9(7) . . ?
C2 C3 C8 125.1(9) . . ?
C4 C3 C8 122.8(8) . . ?
C5 C4 C3 107.6(6) . . ?
C5 C4 C9 128.0(7) . . ?
C3 C4 C9 124.4(7) . . ?
C4 C5 C1 108.8(5) . . ?
C4 C5 P1 127.2(5) . . ?
C1 C5 P1 120.9(4) . . ?
N1 C12 C13 109.8(6) . . ?
N1 C12 C14 111.9(6) . . ?
C13 C12 C14 113.6(8) . . ?
N1 C12 C15 107.4(8) . . ?
C13 C12 C15 107.5(6) . . ?
C14 C12 C15 106.2(6) . . ?
C12 N1 P1 125.2(6) . . ?
C12 N1 Si1 124.6(6) . . ?
P1 N1 Si1 110.0(3) . . ?
Cl12 Al1 Cl13 108.79(19) . . ?
Cl12 Al1 Cl17 12.0(7) . . ?
Cl13 Al1 Cl17 119.7(7) . . ?
Cl12 Al1 Cl16 109.3(5) . . ?
Cl13 Al1 Cl16 105.8(5) . . ?
Cl17 Al1 Cl16 108.6(5) . . ?
Cl12 Al1 Cl15 118.4(6) . . ?
Cl13 Al1 Cl15 105.5(7) . . ?
Cl17 Al1 Cl15 108.4(5) . . ?
Cl16 Al1 Cl15 108.3(5) . . ?
Cl12 Al1 Cl11 109.43(16) . . ?
Cl13 Al1 Cl11 111.53(16) . . ?
Cl17 Al1 Cl11 107.3(6) . . ?
Cl16 Al1 Cl11 6.6(6) . . ?
Cl15 Al1 Cl11 103.1(6) . . ?
Cl12 Al1 Cl10 109.95(19) . . ?
Cl13 Al1 Cl10 109.4(2) . . ?
Cl17 Al1 Cl10 100.1(6) . . ?
Cl16 Al1 Cl10 113.4(6) . . ?
Cl15 Al1 Cl10 8.4(6) . . ?
Cl11 Al1 Cl10 107.7(2) . . ?
C11 Si1 N1 109.4(3) . . ?
C11 Si1 C10 113.7(3) . . ?
N1 Si1 C10 113.8(4) . . ?
C11 Si1 C1 111.4(3) . . ?
N1 Si1 C1 96.4(3) . . ?
C10 Si1 C1 111.0(3) . . ?
N1 P1 C5 98.1(3) . . ?

loop_
_geom_bond_atom_site_label_1
_geom_bond_atom_site_label_2
_geom_bond_distance
_geom_bond_site_symmetry_2
_geom_bond_publ_flag
C10 Si1 1.871(8) . ?
C11 Si1 1.842(7) . ?
C26 C21 1.561(8) . ?
C30 Si2 1.870(7) . ?
C31 Si2 1.840(8) . ?
Cl10 Al1 2.148(3) . ?
Cl15 Al1 2.145(7) . ?
Cl16 Al1 2.138(7) . ?
Cl17 Al1 2.134(7) . ?
Cl22 Cl26 0.476(19) . ?
Cl22 Al2 2.142(3) . ?
Cl23 Al2 2.107(3) . ?
Cl25 Al2 2.142(6) . ?
Cl26 Al2 2.133(7) . ?
Cl27 Al2 2.139(6) . ?
C21 C22 1.485(8) . ?
C21 C25 1.502(8) . ?
C21 Si2 1.885(6) . ?
C22 C23 1.396(11) . ?
C22 C27 1.481(10) . ?
C23 C28 1.429(12) . ?
C23 C24 1.457(12) . ?
C24 C25 1.395(9) . ?
C24 C29 1.508(11) . ?
C25 P2 1.724(6) . ?
C32 C35 1.420(13) . ?
C32 C34 1.532(9) . ?
C32 C33 1.544(9) . ?
C32 N2 1.593(8) . ?
N2 P2 1.633(6) . ?
N2 Si2 1.775(6) . ?
Al2 Cl20 2.114(3) . ?
Al2 Cl21 2.143(3) . ?
C1 C2 1.485(8) . ?
C1 C5 1.512(8) . ?
C1 C6 1.564(8) . ?
C1 Si1 1.898(6) . ?
C2 C3 1.360(11) . ?
C2 C7 1.500(9) . ?
C3 C4 1.422(12) . ?
C3 C8 1.530(10) . ?
C4 C5 1.393(9) . ?
C4 C9 1.484(11) . ?
C5 P1 1.729(6) . ?
C12 N1 1.420(10) . ?
C12 C13 1.517(11) . ?
C12 C14 1.516(10) . ?
C12 C15 1.640(14) . ?
N1 P1 1.670(7) . ?
N1 Si1 1.865(6) . ?
Al1 Cl12 2.112(3) . ?
Al1 Cl13 2.131(3) . ?
Al1 Cl11 2.139(3) . ?
